data_2206855
loop_
_publ_author_name
'Ren, Rui'
'Li, Qiang'
'Zhang, Shu-Sheng'
'Li, Xue-Mei'

_publ_section_title
;
 4-Cyano-3-fluorophenyl 4'-isobutoxybiphenyl-4-carboxylate
;
_journal_coeditor_code BH6035
_journal_issue 10
_journal_name_full 'Acta Crystallographica Section E'
_journal_page_first o3472
_journal_page_last o3473
_journal_paper_doi 10.1107/S1600536805030138
_journal_volume 61
_journal_year 2005
_chemical_formula_iupac 'C24 H20 F N O3'
_chemical_formula_moiety 'C24 H20 F N O3'
_chemical_formula_sum 'C24 H20 F N O3'
_chemical_formula_weight 389.41
_chemical_name_systematic
;
4'-Isobutoxy-biphenyl-4-carboxylic acid 4-cyano-3-fluoro-phenyl ester
;
_space_group_IT_number 19
_symmetry_cell_setting orthorhombic
_symmetry_space_group_name_Hall 'P 2ac 2ab'
_symmetry_space_group_name_H-M 'P 21 21 21'
_atom_sites_solution_hydrogens geom
_atom_sites_solution_primary direct
_atom_sites_solution_secondary difmap
_audit_creation_method SHELXTL
_cell_angle_alpha 90.00
_cell_angle_beta 90.00
_cell_angle_gamma 90.00
_cell_formula_units_Z 4
_cell_length_a 7.1969(12)
_cell_length_b 7.8499(13)
_cell_length_c 35.797(6)
_cell_measurement_reflns_used 4369
_cell_measurement_temperature 293(2)
_cell_measurement_theta_max 25.3
_cell_measurement_theta_min 2.6
_cell_volume 2022.3(6)
_computing_cell_refinement 'SAINT (Siemens, 1996)'
_computing_data_collection 'SMART (Siemens, 1996)'
_computing_data_reduction SAINT
_computing_molecular_graphics SHELXTL
_computing_publication_material
;
SHELXTL, PARST95 (Nardelli, 1995) and PLATON (Spek, 2003)
;
_computing_structure_refinement SHELXTL
_computing_structure_solution 'SHELXTL (Sheldrick, 1997)'
_diffrn_ambient_temperature 293(2)
_diffrn_detector_area_resol_mean 8.33
_diffrn_measured_fraction_theta_full 0.995
_diffrn_measured_fraction_theta_max 0.995
_diffrn_measurement_device_type
;
Siemens SMART 1000 CCD area-detector diffractometer
;
_diffrn_measurement_method '\w scans'
_diffrn_radiation_monochromator graphite
_diffrn_radiation_source 'fine-focus sealed tube'
_diffrn_radiation_type MoK\a
_diffrn_radiation_wavelength 0.71073
_diffrn_reflns_av_R_equivalents 0.0200
_diffrn_reflns_av_sigmaI/netI 0.0162
_diffrn_reflns_limit_h_max 8
_diffrn_reflns_limit_h_min -8
_diffrn_reflns_limit_k_max 9
_diffrn_reflns_limit_k_min -9
_diffrn_reflns_limit_l_max 42
_diffrn_reflns_limit_l_min -44
_diffrn_reflns_number 11402
_diffrn_reflns_theta_full 26.02
_diffrn_reflns_theta_max 26.02
_diffrn_reflns_theta_min 2.28
_diffrn_standards_decay_% <1
_diffrn_standards_interval_count 0
_diffrn_standards_number 0
_exptl_absorpt_coefficient_mu 0.090
_exptl_absorpt_correction_T_max 0.9928
_exptl_absorpt_correction_T_min 0.9665
_exptl_absorpt_correction_type multi-scan
_exptl_absorpt_process_details '(SADABS; Sheldrick, 1996)'
_exptl_crystal_colour colorless
_exptl_crystal_density_diffrn 1.279
_exptl_crystal_density_method 'not measured'
_exptl_crystal_description block
_exptl_crystal_F_000 816
_exptl_crystal_size_max 0.38
_exptl_crystal_size_mid 0.11
_exptl_crystal_size_min 0.08
_refine_diff_density_max 0.147
_refine_diff_density_min -0.143
_refine_ls_extinction_method none
_refine_ls_goodness_of_fit_ref 1.139
_refine_ls_hydrogen_treatment constr
_refine_ls_matrix_type full
_refine_ls_number_parameters 262
_refine_ls_number_reflns 2315
_refine_ls_number_restraints 0
_refine_ls_restrained_S_all 1.139
_refine_ls_R_factor_all 0.0420
_refine_ls_R_factor_gt 0.0377
_refine_ls_shift/su_max 0.006
_refine_ls_shift/su_mean 0.001
_refine_ls_structure_factor_coef Fsqd
_refine_ls_weighting_details 'calc w=1/[\s^2^(Fo^2^)+(0.0482P)^2^+0.199P] where P=(Fo^2^+2Fc^2^)/3'
_refine_ls_weighting_scheme calc
_refine_ls_wR_factor_gt 0.0940
_refine_ls_wR_factor_ref 0.0972
_reflns_number_gt 2113
_reflns_number_total 2315
_reflns_threshold_expression I>2\s(I)
_cod_data_source_file bh6035.cif
_cod_data_source_block I
_cod_depositor_comments
;
The following automatic conversions were performed:
'_symmetry_cell_setting' value 'Orthorhombic' changed to 'orthorhombic'
according to '/home/saulius/struct/CIF-dictionaries/cif_core.dic'
dictionary named 'cif_core.dic' version 2.4.1 from 2010-06-29.

Automatic conversion script
Id: cif_fix_enum 1527 2010-12-29 10:47:43Z saulius 

The following automatic conversions were performed:

'_symmetry_cell_setting' value 'Orthorhombic' changed to
'orthorhombic' according to
/home/saulius/struct/CIF-dictionaries/cif_core.dic dictionary named
'cif_core.dic' version 2.4.1 from 2010-06-29.

Automatic conversion script
Id: cif_fix_values 1715 2011-07-08 13:25:40Z adriana 
;
_cod_original_cell_volume 2022.4(6)
_cod_original_sg_symbol_H-M 'P 212121'
_cod_database_code 2206855
_cod_database_fobs_code 2206855

loop_
_symmetry_equiv_pos_as_xyz
'x, y, z'
'-x+1/2, -y, z+1/2'
'-x, y+1/2, -z+1/2'
'x+1/2, -y+1/2, -z'

loop_
_atom_site_label
_atom_site_fract_x
_atom_site_fract_y
_atom_site_fract_z
_atom_site_U_iso_or_equiv
_atom_site_adp_type
_atom_site_calc_flag
_atom_site_refinement_flags
_atom_site_occupancy
_atom_site_type_symbol
F1 0.7228(2) 0.9655(3) 0.11394(5) 0.0908(6) Uani d . 1 F
O1 0.1278(2) 0.8971(2) 0.16705(4) 0.0580(4) Uani d . 1 O
O2 0.0380(3) 1.1606(2) 0.15092(4) 0.0657(5) Uani d . 1 O
O3 -0.8116(2) 1.0226(2) 0.39293(4) 0.0587(4) Uani d . 1 O
N1 0.7152(4) 0.8320(4) 0.02146(7) 0.0959(9) Uani d . 1 N
C1 0.6132(4) 0.8454(4) 0.04557(7) 0.0678(7) Uani d . 1 C
C2 0.4836(3) 0.8616(3) 0.07614(6) 0.0529(6) Uani d . 1 C
C3 0.5430(3) 0.9221(3) 0.11004(6) 0.0559(6) Uani d . 1 C
C4 0.4276(3) 0.9383(3) 0.14045(6) 0.0558(6) Uani d . 1 C
H4A 0.4711 0.9793 0.1632 0.067 Uiso calc R 1 H
C5 0.2446(3) 0.8911(3) 0.13570(6) 0.0484(5) Uani d . 1 C
C6 0.1793(3) 0.8300(4) 0.10246(6) 0.0620(7) Uani d . 1 C
H6A 0.0554 0.7980 0.1001 0.074 Uiso calc R 1 H
C7 0.2987(3) 0.8161(4) 0.07248(6) 0.0632(7) Uani d . 1 C
H7A 0.2548 0.7760 0.0497 0.076 Uiso calc R 1 H
C8 0.0276(3) 1.0433(3) 0.17180(5) 0.0449(5) Uani d . 1 C
C9 -0.0908(3) 1.0356(3) 0.20576(5) 0.0419(5) Uani d . 1 C
C10 -0.2386(3) 1.1480(3) 0.20845(6) 0.0481(5) Uani d . 1 C
H10A -0.2617 1.2246 0.1892 0.058 Uiso calc R 1 H
C11 -0.3518(3) 1.1467(3) 0.23963(6) 0.0480(5) Uani d . 1 C
H11A -0.4510 1.2224 0.2409 0.058 Uiso calc R 1 H
C12 -0.3213(3) 1.0352(3) 0.26921(5) 0.0405(4) Uani d . 1 C
C13 -0.1701(3) 0.9260(3) 0.26618(6) 0.0501(5) Uani d . 1 C
H13A -0.1435 0.8523 0.2858 0.060 Uiso calc R 1 H
C14 -0.0582(3) 0.9240(3) 0.23490(5) 0.0499(5) Uani d . 1 C
H14A 0.0397 0.8470 0.2334 0.060 Uiso calc R 1 H
C15 -0.4462(3) 1.0315(3) 0.30235(5) 0.0418(4) Uani d . 1 C
C16 -0.3923(3) 0.9600(3) 0.33602(5) 0.0497(5) Uani d . 1 C
H16A -0.2730 0.9153 0.3381 0.060 Uiso calc R 1 H
C17 -0.5091(3) 0.9526(3) 0.36663(6) 0.0527(6) Uani d . 1 C
H17A -0.4690 0.9025 0.3887 0.063 Uiso calc R 1 H
C18 -0.6863(3) 1.0202(3) 0.36414(6) 0.0471(5) Uani d . 1 C
C19 -0.7442(3) 1.0917(3) 0.33092(6) 0.0517(5) Uani d . 1 C
H19A -0.8633 1.1370 0.3290 0.062 Uiso calc R 1 H
C20 -0.6270(3) 1.0965(3) 0.30059(6) 0.0503(5) Uani d . 1 C
H20A -0.6690 1.1442 0.2783 0.060 Uiso calc R 1 H
C21 -0.7725(3) 0.9223(3) 0.42536(6) 0.0579(6) Uani d . 1 C
H21A -0.6622 0.9652 0.4377 0.069 Uiso calc R 1 H
H21B -0.7501 0.8050 0.4182 0.069 Uiso calc R 1 H
C22 -0.9366(3) 0.9315(3) 0.45154(6) 0.0558(6) Uani d . 1 C
H22A -0.9595 1.0515 0.4575 0.067 Uiso calc R 1 H
C23 -1.1093(4) 0.8599(5) 0.43381(7) 0.0813(9) Uani d . 1 C
H23A -1.1362 0.9213 0.4113 0.122 Uiso calc R 1 H
H23B -1.2117 0.8708 0.4508 0.122 Uiso calc R 1 H
H23C -1.0901 0.7417 0.4280 0.122 Uiso calc R 1 H
C24 -0.8860(4) 0.8395(5) 0.48754(6) 0.0793(8) Uani d . 1 C
H24A -0.9892 0.8440 0.5045 0.119 Uiso calc R 1 H
H24B -0.7801 0.8936 0.4987 0.119 Uiso calc R 1 H
H24C -0.8568 0.7228 0.4821 0.119 Uiso calc R 1 H

loop_
_atom_site_aniso_label
_atom_site_aniso_U_11
_atom_site_aniso_U_22
_atom_site_aniso_U_33
_atom_site_aniso_U_12
_atom_site_aniso_U_13
_atom_site_aniso_U_23
F1 0.0517(9) 0.1334(16) 0.0872(11) -0.0222(10) 0.0079(8) -0.0115(11)
O1 0.0623(10) 0.0595(9) 0.0523(8) 0.0080(8) 0.0190(8) 0.0064(7)
O2 0.0835(12) 0.0565(9) 0.0572(9) 0.0025(10) 0.0228(9) 0.0095(8)
O3 0.0568(10) 0.0735(11) 0.0459(8) 0.0159(9) 0.0129(7) 0.0087(8)
N1 0.0954(19) 0.124(2) 0.0687(14) 0.0293(19) 0.0337(15) 0.0131(16)
C1 0.0705(16) 0.0775(17) 0.0553(13) 0.0165(15) 0.0139(13) 0.0103(13)
C2 0.0554(13) 0.0603(13) 0.0430(11) 0.0078(12) 0.0106(10) 0.0049(10)
C3 0.0440(12) 0.0642(14) 0.0596(13) -0.0040(12) 0.0073(10) 0.0041(12)
C4 0.0557(13) 0.0644(14) 0.0473(12) -0.0052(12) 0.0018(10) -0.0059(11)
C5 0.0504(12) 0.0505(12) 0.0443(11) 0.0005(10) 0.0114(10) 0.0051(9)
C6 0.0478(13) 0.0829(18) 0.0551(13) -0.0094(13) 0.0013(11) -0.0042(13)
C7 0.0618(15) 0.0850(18) 0.0428(12) -0.0039(15) -0.0015(11) -0.0077(12)
C8 0.0465(11) 0.0468(11) 0.0415(10) -0.0085(10) 0.0015(9) -0.0054(9)
C9 0.0422(11) 0.0460(10) 0.0375(10) -0.0067(10) -0.0007(8) -0.0044(8)
C10 0.0544(12) 0.0477(11) 0.0422(10) 0.0017(11) 0.0007(10) 0.0061(9)
C11 0.0460(11) 0.0497(11) 0.0482(11) 0.0100(10) 0.0035(9) 0.0025(10)
C12 0.0417(10) 0.0423(10) 0.0375(9) -0.0028(9) -0.0021(8) -0.0024(8)
C13 0.0509(12) 0.0556(13) 0.0438(11) 0.0118(11) 0.0040(10) 0.0097(10)
C14 0.0442(11) 0.0561(12) 0.0493(11) 0.0089(11) 0.0031(9) 0.0032(10)
C15 0.0422(10) 0.0413(10) 0.0418(10) 0.0025(10) 0.0017(9) -0.0025(8)
C16 0.0416(11) 0.0637(14) 0.0438(11) 0.0109(11) -0.0007(9) 0.0017(10)
C17 0.0499(12) 0.0682(15) 0.0401(10) 0.0099(12) 0.0010(10) 0.0058(10)
C18 0.0468(11) 0.0513(12) 0.0432(11) 0.0024(10) 0.0059(9) -0.0026(9)
C19 0.0446(11) 0.0585(13) 0.0521(12) 0.0129(11) 0.0046(10) 0.0051(10)
C20 0.0518(12) 0.0562(13) 0.0430(11) 0.0093(11) 0.0007(10) 0.0073(10)
C21 0.0583(13) 0.0688(15) 0.0465(12) 0.0129(13) 0.0069(11) 0.0054(11)
C22 0.0563(13) 0.0697(15) 0.0413(10) 0.0100(13) 0.0086(10) 0.0025(11)
C23 0.0678(17) 0.118(3) 0.0586(15) -0.0118(19) 0.0054(14) 0.0107(16)
C24 0.0797(18) 0.107(2) 0.0514(13) 0.0176(19) 0.0092(13) 0.0140(15)

loop_
_atom_type_symbol
_atom_type_description
_atom_type_scat_dispersion_real
_atom_type_scat_dispersion_imag
_atom_type_scat_source
C C 0.0033 0.0000 'International Tables Vol C Tables 4.2.6.8 and 6.1.1.4'
H H 0.0000 0.0000 'International Tables Vol C Tables 4.2.6.8 and 6.1.1.4'
N N 0.0061 0.0000 'International Tables Vol C Tables 4.2.6.8 and 6.1.1.4'
O O 0.0106 0.0000 'International Tables Vol C Tables 4.2.6.8 and 6.1.1.4'
F F 0.0171 0.0000 'International Tables Vol C Tables 4.2.6.8 and 6.1.1.4'

loop_
_geom_angle_atom_site_label_1
_geom_angle_atom_site_label_2
_geom_angle_atom_site_label_3
_geom_angle
C8 O1 C5 116.38(16)
C18 O3 C21 118.26(16)
N1 C1 C2 179.8(4)
C3 C2 C7 118.2(2)
C3 C2 C1 120.0(2)
C7 C2 C1 121.8(2)
F1 C3 C2 118.7(2)
F1 C3 C4 118.4(2)
C2 C3 C4 122.9(2)
C3 C4 C5 117.0(2)
C3 C4 H4A 121.5
C5 C4 H4A 121.5
C6 C5 C4 122.0(2)
C6 C5 O1 120.1(2)
C4 C5 O1 117.7(2)
C5 C6 C7 119.4(2)
C5 C6 H6A 120.3
C7 C6 H6A 120.3
C6 C7 C2 120.3(2)
C6 C7 H7A 119.8
C2 C7 H7A 119.8
O2 C8 O1 122.66(19)
O2 C8 C9 125.6(2)
O1 C8 C9 111.74(17)
C14 C9 C10 118.79(19)
C14 C9 C8 123.1(2)
C10 C9 C8 118.13(18)
C11 C10 C9 120.27(19)
C11 C10 H10A 119.9
C9 C10 H10A 119.9
C10 C11 C12 121.8(2)
C10 C11 H11A 119.1
C12 C11 H11A 119.1
C13 C12 C11 116.86(18)
C13 C12 C15 121.55(17)
C11 C12 C15 121.59(18)
C14 C13 C12 121.86(19)
C14 C13 H13A 119.1
C12 C13 H13A 119.1
C13 C14 C9 120.4(2)
C13 C14 H14A 119.8
C9 C14 H14A 119.8
C16 C15 C20 116.59(19)
C16 C15 C12 122.16(18)
C20 C15 C12 121.22(18)
C17 C16 C15 122.43(19)
C17 C16 H16A 118.8
C15 C16 H16A 118.8
C18 C17 C16 119.56(19)
C18 C17 H17A 120.2
C16 C17 H17A 120.2
O3 C18 C19 116.33(19)
O3 C18 C17 124.31(19)
C19 C18 C17 119.36(19)
C20 C19 C18 120.4(2)
C20 C19 H19A 119.8
C18 C19 H19A 119.8
C19 C20 C15 121.66(19)
C19 C20 H20A 119.2
C15 C20 H20A 119.2
O3 C21 C22 108.91(18)
O3 C21 H21A 109.9
C22 C21 H21A 109.9
O3 C21 H21B 109.9
C22 C21 H21B 109.9
H21A C21 H21B 108.3
C23 C22 C21 111.49(19)
C23 C22 C24 112.2(2)
C21 C22 C24 108.4(2)
C23 C22 H22A 108.2
C21 C22 H22A 108.2
C24 C22 H22A 108.2
C22 C23 H23A 109.5
C22 C23 H23B 109.5
H23A C23 H23B 109.5
C22 C23 H23C 109.5
H23A C23 H23C 109.5
H23B C23 H23C 109.5
C22 C24 H24A 109.5
C22 C24 H24B 109.5
H24A C24 H24B 109.5
C22 C24 H24C 109.5
H24A C24 H24C 109.5
H24B C24 H24C 109.5

loop_
_geom_bond_atom_site_label_1
_geom_bond_atom_site_label_2
_geom_bond_distance
_geom_bond_publ_flag
F1 C3 1.345(3) yes
O1 C8 1.366(3) yes
O1 C5 1.403(2) yes
O2 C8 1.188(2) yes
O3 C18 1.370(2) yes
O3 C21 1.431(3) yes
N1 C1 1.137(3) yes
C1 C2 1.444(3) ?
C2 C3 1.372(3) ?
C2 C7 1.384(3) ?
C3 C4 1.375(3) ?
C4 C5 1.378(3) ?
C4 H4A 0.9300 ?
C5 C6 1.367(3) ?
C6 C7 1.379(3) ?
C6 H6A 0.9300 ?
C7 H7A 0.9300 ?
C8 C9 1.486(3) ?
C9 C14 1.382(3) ?
C9 C10 1.385(3) ?
C10 C11 1.382(3) ?
C10 H10A 0.9300 ?
C11 C12 1.391(3) ?
C11 H11A 0.9300 ?
C12 C13 1.390(3) ?
C12 C15 1.488(3) ?
C13 C14 1.379(3) ?
C13 H13A 0.9300 ?
C14 H14A 0.9300 ?
C15 C16 1.385(3) ?
C15 C20 1.399(3) ?
C16 C17 1.383(3) ?
C16 H16A 0.9300 ?
C17 C18 1.384(3) ?
C17 H17A 0.9300 ?
C18 C19 1.380(3) ?
C19 C20 1.376(3) ?
C19 H19A 0.9300 ?
C20 H20A 0.9300 ?
C21 C22 1.509(3) ?
C21 H21A 0.9700 ?
C21 H21B 0.9700 ?
C22 C23 1.504(4) ?
C22 C24 1.521(3) ?
C22 H22A 0.9800 ?
C23 H23A 0.9600 ?
C23 H23B 0.9600 ?
C23 H23C 0.9600 ?
C24 H24A 0.9600 ?
C24 H24B 0.9600 ?
C24 H24C 0.9600 ?

loop_
_geom_hbond_atom_site_label_D
_geom_hbond_atom_site_label_H
_geom_hbond_atom_site_label_A
_geom_hbond_site_symmetry_A
_geom_hbond_distance_DH
_geom_hbond_distance_HA
_geom_hbond_distance_DA
_geom_hbond_angle_DHA
_geom_hbond_publ_flag
C23 H23A. O3 1_555 0.96 2.55 2.891(3) 101 yes
C10 H10A Cg3 3_455 0.93 2.78 3.602 148 yes
C14 H14A Cg2 3_545 0.93 2.92 3.725 146 yes

loop_
_geom_torsion_atom_site_label_1
_geom_torsion_atom_site_label_2
_geom_torsion_atom_site_label_3
_geom_torsion_atom_site_label_4
_geom_torsion
C7 C2 C3 F1 179.5(3)
C1 C2 C3 F1 0.1(4)
C7 C2 C3 C4 0.4(4)
C1 C2 C3 C4 -179.0(2)
F1 C3 C4 C5 -179.3(2)
C2 C3 C4 C5 -0.2(4)
C3 C4 C5 C6 0.3(4)
C3 C4 C5 O1 176.2(2)
C8 O1 C5 C6 -89.9(3)
C8 O1 C5 C4 94.1(3)
C4 C5 C6 C7 -0.6(4)
O1 C5 C6 C7 -176.4(2)
C5 C6 C7 C2 0.8(4)
C3 C2 C7 C6 -0.7(4)
C1 C2 C7 C6 178.7(3)
C5 O1 C8 O2 -0.4(3)
C5 O1 C8 C9 -179.98(17)
O2 C8 C9 C14 -159.3(2)
O1 C8 C9 C14 20.2(3)
O2 C8 C9 C10 19.5(3)
O1 C8 C9 C10 -160.95(19)
C14 C9 C10 C11 -0.6(3)
C8 C9 C10 C11 -179.45(19)
C9 C10 C11 C12 0.5(3)
C10 C11 C12 C13 0.7(3)
C10 C11 C12 C15 -178.58(19)
C11 C12 C13 C14 -2.0(3)
C15 C12 C13 C14 177.3(2)
C12 C13 C14 C9 2.0(3)
C10 C9 C14 C13 -0.6(3)
C8 C9 C14 C13 178.2(2)
C13 C12 C15 C16 19.5(3)
C11 C12 C15 C16 -161.2(2)
C13 C12 C15 C20 -158.6(2)
C11 C12 C15 C20 20.6(3)
C20 C15 C16 C17 -0.2(3)
C12 C15 C16 C17 -178.4(2)
C15 C16 C17 C18 -0.7(4)
C21 O3 C18 C19 168.2(2)
C21 O3 C18 C17 -12.2(3)
C16 C17 C18 O3 -178.6(2)
C16 C17 C18 C19 0.9(4)
O3 C18 C19 C20 179.3(2)
C17 C18 C19 C20 -0.3(4)
C18 C19 C20 C15 -0.7(4)
C16 C15 C20 C19 0.9(3)
C12 C15 C20 C19 179.1(2)
C18 O3 C21 C22 -174.7(2)
O3 C21 C22 C23 61.7(3)
O3 C21 C22 C24 -174.3(2)

loop_
_cod_related_entry_id
_cod_related_entry_database
_cod_related_entry_code
1 ChemSpider 21128874
